data_4029411
loop_
_publ_author_name
'Hong, Fong-Jiao'
'Low, Yun-Yee'
'Chong, Kam-Weng'
'Thomas, Noel F.'
'Kam, Toh-Seok'

_publ_section_title
;
 Biomimetic oxidative dimerization of anodically generated stilbene
 radical cations: effect of aromatic substitution on product distribution
 and reaction pathways.
;
_journal_issue 10
_journal_name_full 'The Journal of organic chemistry'
_journal_page_first 4528
_journal_page_last 4543
_journal_paper_doi 10.1021/jo500559r
_journal_volume 79
_journal_year 2014
_chemical_formula_moiety 'C36 H38 O8'
_chemical_formula_sum 'C36 H38 O8'
_chemical_formula_weight 598.66
_chemical_melting_point 195.0(10)
_chemical_name_systematic
; 
 ? 
;
_space_group_IT_number 2
_symmetry_cell_setting triclinic
_symmetry_space_group_name_Hall '-P 1'
_symmetry_space_group_name_H-M 'P -1'
_atom_sites_solution_hydrogens geom
_atom_sites_solution_primary direct
_atom_sites_solution_secondary difmap
_audit_creation_method SHELXL-97
_cell_angle_alpha 83.765(5)
_cell_angle_beta 89.255(6)
_cell_angle_gamma 89.174(6)
_cell_formula_units_Z 2
_cell_length_a 6.867(2)
_cell_length_b 14.544(5)
_cell_length_c 15.106(5)
_cell_measurement_reflns_used 320
_cell_measurement_temperature 100(2)
_cell_measurement_theta_max 21.05
_cell_measurement_theta_min 2.92
_cell_volume 1499.5(8)
_computing_cell_refinement 'SAINT (Bruker, 2007)'
_computing_data_collection 'APEX2 (Bruker, 2007)'
_computing_data_reduction 'SAINT (Bruker, 2007)'
_computing_molecular_graphics 'X-SEED (Barbour, 2001)'
_computing_publication_material
;  
SHELXL-97 (Sheldrick, 2008), enCIFer (Allen et al., 2004),
;
_computing_structure_refinement
;  
SHELXL97 (Sheldrick, 2008), Olex2 (Dolomanov & Puschmann, 2009)
;
_computing_structure_solution 'SHELXS97 (Sheldrick, 2008)'
_diffrn_ambient_temperature 100(2)
_diffrn_measured_fraction_theta_full 0.946
_diffrn_measured_fraction_theta_max 0.932
_diffrn_measurement_device_type 'CCD area detector'
_diffrn_measurement_method '\w scans'
_diffrn_radiation_monochromator graphite
_diffrn_radiation_source 'fine-focus sealed tube'
_diffrn_radiation_type MoK\a
_diffrn_radiation_wavelength 0.71073
_diffrn_reflns_av_R_equivalents 0.0888
_diffrn_reflns_av_sigmaI/netI 0.2686
_diffrn_reflns_limit_h_max 5
_diffrn_reflns_limit_h_min -8
_diffrn_reflns_limit_k_max 17
_diffrn_reflns_limit_k_min -17
_diffrn_reflns_limit_l_max 18
_diffrn_reflns_limit_l_min -18
_diffrn_reflns_number 7078
_diffrn_reflns_theta_full 25.00
_diffrn_reflns_theta_max 25.72
_diffrn_reflns_theta_min 2.06
_diffrn_standards_number 0
_exptl_absorpt_coefficient_mu 0.093
_exptl_absorpt_correction_T_max 0.998
_exptl_absorpt_correction_T_min 0.989
_exptl_absorpt_correction_type multi-scan
_exptl_absorpt_process_details 'SADABS (Bruker, 2006)'
_exptl_crystal_colour colorless
_exptl_crystal_density_diffrn 1.326
_exptl_crystal_density_method 'not measured'
_exptl_crystal_description block
_exptl_crystal_F_000 636
_exptl_crystal_size_max 0.12
_exptl_crystal_size_mid 0.05
_exptl_crystal_size_min 0.02
_refine_diff_density_max 0.351
_refine_diff_density_min -0.345
_refine_diff_density_rms 0.076
_refine_ls_extinction_coef 0.0054(11)
_refine_ls_extinction_expression Fc^*^=kFc[1+0.001xFc^2^\l^3^/sin(2\q)]^-1/4^
_refine_ls_extinction_method SHELXL
_refine_ls_goodness_of_fit_ref 0.901
_refine_ls_hydrogen_treatment constr
_refine_ls_matrix_type full
_refine_ls_number_parameters 406
_refine_ls_number_reflns 5343
_refine_ls_number_restraints 6
_refine_ls_restrained_S_all 0.900
_refine_ls_R_factor_all 0.2381
_refine_ls_R_factor_gt 0.0728
_refine_ls_shift/su_max <0.001
_refine_ls_shift/su_mean <0.001
_refine_ls_structure_factor_coef Fsqd
_refine_ls_weighting_details 'calc w=1/[\s^2^(Fo^2^)+(0.0594P)^2^+0.0000P] where P=(Fo^2^+2Fc^2^)/3'
_refine_ls_weighting_scheme calc
_refine_ls_wR_factor_gt 0.1311
_refine_ls_wR_factor_ref 0.1920
_reflns_number_gt 1861
_reflns_number_total 5343
_reflns_threshold_expression I>2\s(I)
_cod_data_source_file jo500559r_si_031.cif
_cod_data_source_block hfj_595_0m
_cod_depositor_comments
;
The following automatic conversions were performed:

'_chemical_melting_point' value '194-196' was changed to '195.0(10)'
- the average value was taken and precision was
estimated.

'_symmetry_cell_setting' value 'Triclinic' changed to
'triclinic' according to
/usr/data/users/saulius/crontab/automatic-downloads/rss-feeds/ACS/lib/dictionaries/cif_core.dic
dictionary named 'cif_core.dic' version 2.4.2 from 2011-04-26.

Automatic conversion script
Id: cif_fix_values 2281 2013-09-26 08:29:07Z andrius 

 Adding full bibliography for 4029384--4029417.cif.
;
_cod_original_cell_volume 1499.4(9)
_cod_database_code 4029411

loop_
_symmetry_equiv_pos_as_xyz
'x, y, z'
'-x, -y, -z'

loop_
_atom_site_label
_atom_site_type_symbol
_atom_site_fract_x
_atom_site_fract_y
_atom_site_fract_z
_atom_site_U_iso_or_equiv
_atom_site_adp_type
_atom_site_occupancy
_atom_site_symmetry_multiplicity
_atom_site_calc_flag
_atom_site_refinement_flags
C1 C 0.3798(9) 0.1304(4) 0.1271(4) 0.0185(14) Uani 1 1 d .
C2 C 0.5386(9) 0.0725(4) 0.1559(4) 0.0250(16) Uani 1 1 d .
H2 H 0.6446 0.0984 0.1840 0.030 Uiso 1 1 calc R
C3 C 0.5452(9) -0.0199(4) 0.1448(4) 0.0200(15) Uani 1 1 d .
C4 C 0.3883(9) -0.0596(4) 0.1062(4) 0.0200(15) Uani 1 1 d .
C5 C 0.2318(9) -0.0035(4) 0.0759(4) 0.0243(16) Uani 1 1 d .
H5 H 0.1256 -0.0297 0.0482 0.029 Uiso 1 1 calc R
C6 C 0.2296(8) 0.0901(4) 0.0859(4) 0.0213(15) Uani 1 1 d .
H6 H 0.1223 0.1273 0.0640 0.026 Uiso 1 1 calc R
C7 C 0.3740(8) 0.2309(4) 0.1459(4) 0.0158(14) Uani 1 1 d .
H7 H 0.5069 0.2568 0.1334 0.019 Uiso 1 1 calc R
C8 C 0.3249(8) 0.2373(4) 0.2472(4) 0.0206(15) Uani 1 1 d .
H8 H 0.3983 0.1895 0.2867 0.025 Uiso 1 1 calc R
C9 C 0.3505(9) 0.3331(4) 0.2751(4) 0.0197(15) Uani 1 1 d .
C10 C 0.5089(9) 0.3697(4) 0.3172(4) 0.0251(16) Uani 1 1 d .
H10 H 0.6235 0.3336 0.3302 0.030 Uiso 1 1 calc R
C11 C 0.4939(9) 0.4598(4) 0.3391(4) 0.0268(16) Uani 1 1 d .
C12 C 0.3244(9) 0.5137(4) 0.3193(4) 0.0200(15) Uani 1 1 d .
C13 C 0.1674(9) 0.4749(4) 0.2794(4) 0.0203(15) Uani 1 1 d .
H13 H 0.0521 0.5103 0.2658 0.024 Uiso 1 1 calc R
C14 C 0.1820(9) 0.3837(4) 0.2599(4) 0.0204(15) Uani 1 1 d .
C15 C 0.8330(9) -0.0496(4) 0.2304(4) 0.0267(16) Uani 1 1 d .
H15A H 0.9090 0.0005 0.1990 0.040 Uiso 1 1 calc R
H15B H 0.9203 -0.1012 0.2510 0.040 Uiso 1 1 calc R
H15C H 0.7660 -0.0272 0.2817 0.040 Uiso 1 1 calc R
C16 C 0.2351(10) -0.1953(4) 0.0693(4) 0.0395(19) Uani 1 1 d .
H16A H 0.1201 -0.1823 0.1052 0.059 Uiso 1 1 calc R
H16B H 0.2577 -0.2623 0.0730 0.059 Uiso 1 1 calc R
H16C H 0.2137 -0.1709 0.0071 0.059 Uiso 1 1 calc R
C17 C 0.7610(9) 0.4432(4) 0.4372(4) 0.0355(18) Uani 1 1 d .
H17A H 0.6830 0.4010 0.4779 0.053 Uiso 1 1 calc R
H17B H 0.8435 0.4803 0.4716 0.053 Uiso 1 1 calc R
H17C H 0.8432 0.4072 0.3997 0.053 Uiso 1 1 calc R
C18 C 0.1561(9) 0.6579(4) 0.3241(4) 0.0339(18) Uani 1 1 d .
H18A H 0.1222 0.6584 0.2612 0.051 Uiso 1 1 calc R
H18B H 0.1822 0.7212 0.3369 0.051 Uiso 1 1 calc R
H18C H 0.0474 0.6330 0.3615 0.051 Uiso 1 1 calc R
C1' C 0.0338(9) 0.1978(4) 0.3549(4) 0.0194(14) Uani 1 1 d .
C2' C 0.1388(9) 0.2162(4) 0.4294(4) 0.0213(15) Uani 1 1 d .
H2' H 0.2534 0.2521 0.4209 0.026 Uiso 1 1 calc R
C3' C 0.0817(9) 0.1842(4) 0.5149(4) 0.0234(16) Uani 1 1 d .
C4' C -0.0911(9) 0.1326(4) 0.5285(4) 0.0219(15) Uani 1 1 d .
C5' C -0.1978(9) 0.1158(4) 0.4575(4) 0.0244(16) Uani 1 1 d .
H5' H -0.3141 0.0813 0.4665 0.029 Uiso 1 1 calc R
C6' C -0.1388(9) 0.1487(4) 0.3706(4) 0.0242(16) Uani 1 1 d .
H6' H -0.2175 0.1375 0.3217 0.029 Uiso 1 1 calc R
C7' C 0.1009(8) 0.2261(4) 0.2595(4) 0.0204(15) Uani 1 1 d .
H7' H 0.0551 0.1795 0.2207 0.024 Uiso 1 1 calc R
C8' C 0.0354(9) 0.3235(4) 0.2193(4) 0.0194(15) Uani 1 1 d .
H8' H -0.1018 0.3384 0.2362 0.023 Uiso 1 1 calc R
C9' C 0.0660(8) 0.3298(4) 0.1184(4) 0.0153(14) Uani 1 1 d .
C10' C -0.0649(9) 0.3781(4) 0.0608(4) 0.0195(15) Uani 1 1 d .
H10' H -0.1787 0.4050 0.0841 0.023 Uiso 1 1 calc R
C11' C -0.0314(8) 0.3872(4) -0.0295(4) 0.0179(14) Uani 1 1 d .
C12' C 0.1389(9) 0.3470(4) -0.0642(4) 0.0192(15) Uani 1 1 d .
C13' C 0.2660(8) 0.2977(4) -0.0063(4) 0.0187(14) Uani 1 1 d .
H13' H 0.3788 0.2697 -0.0294 0.022 Uiso 1 1 calc R
C14' C 0.2318(8) 0.2882(4) 0.0861(4) 0.0187(14) Uani 1 1 d .
C15' C 0.3595(9) 0.2499(4) 0.5776(4) 0.0345(18) Uani 1 1 d .
H15D H 0.4449 0.2233 0.5343 0.052 Uiso 1 1 calc R
H15E H 0.4263 0.2481 0.6347 0.052 Uiso 1 1 calc R
H15F H 0.3273 0.3142 0.5558 0.052 Uiso 1 1 calc R
C16' C -0.2821(9) 0.0356(4) 0.6328(4) 0.0360(18) Uani 1 1 d .
H16D H -0.4082 0.0626 0.6136 0.054 Uiso 1 1 calc R
H16E H -0.2879 0.0151 0.6968 0.054 Uiso 1 1 calc R
H16F H -0.2517 -0.0174 0.5999 0.054 Uiso 1 1 calc R
C17' C -0.3286(8) 0.4693(4) -0.0621(4) 0.0231(15) Uani 1 1 d U
H17D H -0.3997 0.4225 -0.0232 0.035 Uiso 1 1 calc R
H17E H -0.4098 0.4918 -0.1129 0.035 Uiso 1 1 calc R
H17F H -0.2966 0.5210 -0.0286 0.035 Uiso 1 1 calc R
C18' C 0.3314(9) 0.3253(4) -0.1939(4) 0.0287(17) Uani 1 1 d .
H18D H 0.4468 0.3534 -0.1711 0.043 Uiso 1 1 calc R
H18E H 0.3277 0.3392 -0.2589 0.043 Uiso 1 1 calc R
H18F H 0.3373 0.2582 -0.1783 0.043 Uiso 1 1 calc R
O3 O 0.6923(6) -0.0804(3) 0.1714(3) 0.0290(11) Uani 1 1 d .
O4 O 0.4009(6) -0.1524(3) 0.1021(3) 0.0285(11) Uani 1 1 d .
O11 O 0.6353(6) 0.5027(3) 0.3825(3) 0.0307(11) Uani 1 1 d .
O12 O 0.3274(6) 0.6008(3) 0.3426(3) 0.0251(11) Uani 1 1 d .
O3' O 0.1836(6) 0.1973(3) 0.5894(3) 0.0291(11) Uani 1 1 d .
O4' O -0.1339(6) 0.1036(3) 0.6156(3) 0.0309(12) Uani 1 1 d .
O11' O -0.1524(5) 0.4289(3) -0.0935(3) 0.0212(10) Uani 1 1 d .
O12' O 0.1593(6) 0.3623(3) -0.1552(3) 0.0244(11) Uani 1 1 d .

loop_
_atom_site_aniso_label
_atom_site_aniso_U_11
_atom_site_aniso_U_22
_atom_site_aniso_U_33
_atom_site_aniso_U_23
_atom_site_aniso_U_13
_atom_site_aniso_U_12
C1 0.016(4) 0.020(3) 0.019(3) -0.004(3) 0.007(3) 0.005(3)
C2 0.018(4) 0.035(4) 0.023(4) -0.005(3) 0.003(3) 0.001(3)
C3 0.015(4) 0.023(4) 0.021(4) -0.002(3) 0.003(3) 0.004(3)
C4 0.022(4) 0.018(3) 0.020(4) -0.004(3) 0.003(3) 0.002(3)
C5 0.013(4) 0.030(4) 0.030(4) -0.006(3) 0.007(3) -0.004(3)
C6 0.012(4) 0.020(3) 0.032(4) -0.006(3) 0.004(3) 0.005(3)
C7 0.008(3) 0.020(3) 0.020(3) -0.002(3) 0.005(3) -0.006(3)
C8 0.014(4) 0.028(4) 0.020(4) -0.004(3) 0.002(3) -0.001(3)
C9 0.013(4) 0.029(4) 0.016(3) 0.002(3) 0.006(3) 0.001(3)
C10 0.021(4) 0.031(4) 0.023(4) -0.003(3) 0.002(3) 0.002(3)
C11 0.022(4) 0.026(4) 0.032(4) -0.003(3) 0.011(3) -0.010(3)
C12 0.017(4) 0.028(4) 0.016(3) -0.005(3) 0.008(3) 0.000(3)
C13 0.019(4) 0.029(4) 0.013(3) -0.002(3) 0.003(3) 0.005(3)
C14 0.021(4) 0.021(4) 0.020(4) -0.006(3) 0.006(3) 0.002(3)
C15 0.017(4) 0.035(4) 0.028(4) -0.003(3) -0.003(3) 0.003(3)
C16 0.030(5) 0.032(4) 0.058(5) -0.010(4) -0.006(4) -0.001(3)
C17 0.025(4) 0.055(5) 0.024(4) 0.004(3) -0.001(3) -0.003(4)
C18 0.027(4) 0.031(4) 0.045(5) -0.012(3) -0.003(4) 0.008(3)
C1' 0.013(4) 0.019(3) 0.027(4) -0.008(3) 0.003(3) 0.001(3)
C2' 0.016(4) 0.028(4) 0.021(4) -0.003(3) 0.002(3) -0.008(3)
C3' 0.026(4) 0.028(4) 0.018(4) -0.010(3) 0.000(3) 0.000(3)
C4' 0.024(4) 0.023(4) 0.018(4) -0.002(3) 0.004(3) -0.004(3)
C5' 0.020(4) 0.025(4) 0.029(4) -0.006(3) 0.007(3) -0.007(3)
C6' 0.014(4) 0.036(4) 0.023(4) -0.002(3) 0.000(3) -0.004(3)
C7' 0.022(4) 0.018(3) 0.022(4) -0.006(3) 0.001(3) -0.001(3)
C8' 0.010(4) 0.023(3) 0.025(4) -0.004(3) 0.006(3) 0.003(3)
C9' 0.011(4) 0.019(3) 0.015(3) -0.001(3) 0.002(3) 0.001(3)
C10' 0.014(4) 0.017(3) 0.028(4) -0.006(3) 0.003(3) 0.002(3)
C11' 0.012(4) 0.019(3) 0.022(4) -0.001(3) 0.004(3) 0.003(3)
C12' 0.018(4) 0.021(3) 0.019(4) -0.004(3) 0.003(3) 0.003(3)
C13' 0.011(4) 0.020(3) 0.026(4) -0.006(3) 0.007(3) -0.001(3)
C14' 0.010(4) 0.025(3) 0.022(4) -0.004(3) 0.007(3) 0.002(3)
C15' 0.020(4) 0.054(5) 0.032(4) -0.016(4) 0.000(3) -0.013(4)
C16' 0.030(5) 0.041(4) 0.036(4) 0.004(3) 0.012(3) -0.011(4)
C17' 0.005(3) 0.034(4) 0.030(4) -0.006(3) 0.001(3) 0.008(3)
C18' 0.021(4) 0.040(4) 0.024(4) -0.005(3) 0.010(3) 0.011(3)
O3 0.018(3) 0.028(3) 0.044(3) -0.013(2) -0.010(2) 0.006(2)
O4 0.016(3) 0.024(3) 0.047(3) -0.012(2) -0.004(2) 0.002(2)
O11 0.022(3) 0.031(3) 0.039(3) -0.005(2) -0.008(2) -0.002(2)
O12 0.018(3) 0.029(3) 0.029(3) -0.010(2) 0.006(2) -0.001(2)
O3' 0.028(3) 0.037(3) 0.023(3) -0.006(2) 0.005(2) -0.009(2)
O4' 0.028(3) 0.045(3) 0.020(3) -0.003(2) 0.012(2) -0.011(2)
O11' 0.007(2) 0.029(2) 0.026(2) -0.001(2) 0.002(2) 0.0035(19)
O12' 0.014(3) 0.038(3) 0.021(3) -0.005(2) 0.0064(19) 0.007(2)

loop_
_atom_type_symbol
_atom_type_description
_atom_type_scat_dispersion_real
_atom_type_scat_dispersion_imag
_atom_type_scat_source
C C 0.0033 0.0000 'International Tables Vol C Tables 4.2.6.8 and 6.1.1.4'
H H 0.0000 0.0000 'International Tables Vol C Tables 4.2.6.8 and 6.1.1.4'
O O 0.0106 0.0000 'International Tables Vol C Tables 4.2.6.8 and 6.1.1.4'

loop_
_geom_angle_atom_site_label_1
_geom_angle_atom_site_label_2
_geom_angle_atom_site_label_3
_geom_angle
C6 C1 C2 117.0(5)
C6 C1 C7 122.7(5)
C2 C1 C7 120.2(5)
C3 C2 C1 122.3(6)
C3 C2 H2 118.8
C1 C2 H2 118.8
O3 C3 C2 125.8(6)
O3 C3 C4 114.7(5)
C2 C3 C4 119.5(6)
O4 C4 C5 124.9(6)
O4 C4 C3 116.0(5)
C5 C4 C3 119.1(6)
C6 C5 C4 120.5(6)
C6 C5 H5 119.7
C4 C5 H5 119.7
C1 C6 C5 121.5(6)
C1 C6 H6 119.3
C5 C6 H6 119.3
C14' C7 C1 111.9(5)
C14' C7 C8 111.3(5)
C1 C7 C8 110.0(4)
C14' C7 H7 107.8
C1 C7 H7 107.8
C8 C7 H7 107.8
C9 C8 C7' 100.7(4)
C9 C8 C7 113.4(5)
C7' C8 C7 107.3(5)
C9 C8 H8 111.6
C7' C8 H8 111.6
C7 C8 H8 111.6
C14 C9 C10 120.7(6)
C14 C9 C8 109.6(5)
C10 C9 C8 129.5(6)
C11 C10 C9 118.4(6)
C11 C10 H10 120.8
C9 C10 H10 120.8
O11 C11 C10 124.2(6)
O11 C11 C12 114.9(5)
C10 C11 C12 120.9(6)
O12 C12 C13 124.8(5)
O12 C12 C11 115.7(5)
C13 C12 C11 119.5(6)
C14 C13 C12 119.1(6)
C14 C13 H13 120.5
C12 C13 H13 120.5
C9 C14 C13 121.2(6)
C9 C14 C8' 108.1(5)
C13 C14 C8' 130.6(5)
O3 C15 H15A 109.5
O3 C15 H15B 109.5
H15A C15 H15B 109.5
O3 C15 H15C 109.5
H15A C15 H15C 109.5
H15B C15 H15C 109.5
O4 C16 H16A 109.5
O4 C16 H16B 109.5
H16A C16 H16B 109.5
O4 C16 H16C 109.5
H16A C16 H16C 109.5
H16B C16 H16C 109.5
O11 C17 H17A 109.5
O11 C17 H17B 109.5
H17A C17 H17B 109.5
O11 C17 H17C 109.5
H17A C17 H17C 109.5
H17B C17 H17C 109.5
O12 C18 H18A 109.5
O12 C18 H18B 109.5
H18A C18 H18B 109.5
O12 C18 H18C 109.5
H18A C18 H18C 109.5
H18B C18 H18C 109.5
C6' C1' C2' 117.1(6)
C6' C1' C7' 119.5(5)
C2' C1' C7' 123.4(5)
C3' C2' C1' 122.2(6)
C3' C2' H2' 118.9
C1' C2' H2' 118.9
O3' C3' C2' 124.3(6)
O3' C3' C4' 116.3(5)
C2' C3' C4' 119.4(6)
C5' C4' O4' 125.8(6)
C5' C4' C3' 119.5(6)
O4' C4' C3' 114.7(5)
C4' C5' C6' 120.8(6)
C4' C5' H5' 119.6
C6' C5' H5' 119.6
C1' C6' C5' 121.0(6)
C1' C6' H6' 119.5
C5' C6' H6' 119.5
C1' C7' C8' 115.6(5)
C1' C7' C8 114.7(5)
C8' C7' C8 98.8(4)
C1' C7' H7' 109.1
C8' C7' H7' 109.1
C8 C7' H7' 109.1
C14 C8' C9' 110.0(4)
C14 C8' C7' 101.2(5)
C9' C8' C7' 108.1(5)
C14 C8' H8' 112.3
C9' C8' H8' 112.3
C7' C8' H8' 112.3
C10' C9' C14' 120.9(5)
C10' C9' C8' 121.0(5)
C14' C9' C8' 118.0(5)
C11' C10' C9' 120.6(6)
C11' C10' H10' 119.7
C9' C10' H10' 119.7
O11' C11' C10' 126.4(5)
O11' C11' C12' 113.9(5)
C10' C11' C12' 119.6(6)
O12' C12' C13' 126.3(5)
O12' C12' C11' 114.5(5)
C13' C12' C11' 119.2(5)
C12' C13' C14' 121.3(6)
C12' C13' H13' 119.4
C14' C13' H13' 119.4
C9' C14' C13' 118.4(6)
C9' C14' C7 122.9(5)
C13' C14' C7 118.7(5)
O3' C15' H15D 109.5
O3' C15' H15E 109.5
H15D C15' H15E 109.5
O3' C15' H15F 109.5
H15D C15' H15F 109.5
H15E C15' H15F 109.5
O4' C16' H16D 109.5
O4' C16' H16E 109.5
H16D C16' H16E 109.5
O4' C16' H16F 109.5
H16D C16' H16F 109.5
H16E C16' H16F 109.5
O11' C17' H17D 109.5
O11' C17' H17E 109.5
H17D C17' H17E 109.5
O11' C17' H17F 109.5
H17D C17' H17F 109.5
H17E C17' H17F 109.5
O12' C18' H18D 109.5
O12' C18' H18E 109.5
H18D C18' H18E 109.5
O12' C18' H18F 109.5
H18D C18' H18F 109.5
H18E C18' H18F 109.5
C3 O3 C15 117.0(4)
C4 O4 C16 116.8(5)
C11 O11 C17 115.8(5)
C12 O12 C18 117.3(5)
C3' O3' C15' 117.5(5)
C4' O4' C16' 117.3(5)
C11' O11' C17' 116.2(4)
C12' O12' C18' 117.1(5)

loop_
_geom_bond_atom_site_label_1
_geom_bond_atom_site_label_2
_geom_bond_distance
C1 C6 1.381(8)
C1 C2 1.412(8)
C1 C7 1.520(7)
C2 C3 1.373(8)
C2 H2 0.9500
C3 O3 1.364(6)
C3 C4 1.393(8)
C4 O4 1.359(6)
C4 C5 1.391(8)
C5 C6 1.386(7)
C5 H5 0.9500
C6 H6 0.9500
C7 C14' 1.516(8)
C7 C8 1.576(7)
C7 H7 1.0000
C8 C9 1.512(8)
C8 C7' 1.556(8)
C8 H8 1.0000
C9 C14 1.371(8)
C9 C10 1.406(8)
C10 C11 1.388(8)
C10 H10 0.9500
C11 O11 1.373(7)
C11 C12 1.411(8)
C12 O12 1.351(6)
C12 C13 1.397(8)
C13 C14 1.391(7)
C13 H13 0.9500
C14 C8' 1.521(8)
C15 O3 1.432(6)
C15 H15A 0.9800
C15 H15B 0.9800
C15 H15C 0.9800
C16 O4 1.426(7)
C16 H16A 0.9800
C16 H16B 0.9800
C16 H16C 0.9800
C17 O11 1.420(7)
C17 H17A 0.9800
C17 H17B 0.9800
C17 H17C 0.9800
C18 O12 1.443(6)
C18 H18A 0.9800
C18 H18B 0.9800
C18 H18C 0.9800
C1' C6' 1.396(8)
C1' C2' 1.397(8)
C1' C7' 1.523(8)
C2' C3' 1.378(8)
C2' H2' 0.9500
C3' O3' 1.366(7)
C3' C4' 1.414(8)
C4' C5' 1.352(8)
C4' O4' 1.367(6)
C5' C6' 1.404(8)
C5' H5' 0.9500
C6' H6' 0.9500
C7' C8' 1.543(7)
C7' H7' 1.0000
C8' C9' 1.529(7)
C8' H8' 1.0000
C9' C10' 1.388(7)
C9' C14' 1.389(7)
C10' C11' 1.373(7)
C10' H10' 0.9500
C11' O11' 1.368(6)
C11' C12' 1.419(8)
C12' O12' 1.374(6)
C12' C13' 1.381(7)
C13' C14' 1.405(7)
C13' H13' 0.9500
C15' O3' 1.438(7)
C15' H15D 0.9800
C15' H15E 0.9800
C15' H15F 0.9800
C16' O4' 1.431(7)
C16' H16D 0.9800
C16' H16E 0.9800
C16' H16F 0.9800
C17' O11' 1.434(6)
C17' H17D 0.9800
C17' H17E 0.9800
C17' H17F 0.9800
C18' O12' 1.435(6)
C18' H18D 0.9800
C18' H18E 0.9800
C18' H18F 0.9800

loop_
_geom_torsion_atom_site_label_1
_geom_torsion_atom_site_label_2
_geom_torsion_atom_site_label_3
_geom_torsion_atom_site_label_4
_geom_torsion
C6 C1 C2 C3 -0.6(8)
C7 C1 C2 C3 176.4(5)
C1 C2 C3 O3 -179.4(5)
C1 C2 C3 C4 -1.9(9)
O3 C3 C4 O4 1.4(7)
C2 C3 C4 O4 -176.4(5)
O3 C3 C4 C5 -179.3(5)
C2 C3 C4 C5 2.9(8)
O4 C4 C5 C6 177.7(5)
C3 C4 C5 C6 -1.5(9)
C2 C1 C6 C5 2.0(8)
C7 C1 C6 C5 -174.8(5)
C4 C5 C6 C1 -1.0(9)
C6 C1 C7 C14' -21.6(8)
C2 C1 C7 C14' 161.6(5)
C6 C1 C7 C8 102.6(6)
C2 C1 C7 C8 -74.1(7)
C14' C7 C8 C9 -65.4(6)
C1 C7 C8 C9 170.0(5)
C14' C7 C8 C7' 44.9(6)
C1 C7 C8 C7' -79.7(6)
C7' C8 C9 C14 -27.1(6)
C7 C8 C9 C14 87.2(6)
C7' C8 C9 C10 148.1(6)
C7 C8 C9 C10 -97.6(7)
C14 C9 C10 C11 -2.9(9)
C8 C9 C10 C11 -177.6(6)
C9 C10 C11 O11 178.0(5)
C9 C10 C11 C12 -0.4(9)
O11 C11 C12 O12 2.3(7)
C10 C11 C12 O12 -179.1(5)
O11 C11 C12 C13 -176.6(5)
C10 C11 C12 C13 2.0(9)
O12 C12 C13 C14 -179.0(5)
C11 C12 C13 C14 -0.2(8)
C10 C9 C14 C13 4.8(9)
C8 C9 C14 C13 -179.6(5)
C10 C9 C14 C8' -176.5(5)
C8 C9 C14 C8' -0.8(6)
C12 C13 C14 C9 -3.1(9)
C12 C13 C14 C8' 178.4(5)
C6' C1' C2' C3' 3.1(9)
C7' C1' C2' C3' -175.4(6)
C1' C2' C3' O3' 177.3(5)
C1' C2' C3' C4' -1.4(9)
O3' C3' C4' C5' -179.1(5)
C2' C3' C4' C5' -0.2(9)
O3' C3' C4' O4' 0.8(8)
C2' C3' C4' O4' 179.6(5)
O4' C4' C5' C6' -179.6(5)
C3' C4' C5' C6' 0.2(9)
C2' C1' C6' C5' -3.1(9)
C7' C1' C6' C5' 175.4(5)
C4' C5' C6' C1' 1.5(9)
C6' C1' C7' C8' 93.1(6)
C2' C1' C7' C8' -88.5(7)
C6' C1' C7' C8 -152.9(5)
C2' C1' C7' C8 25.5(8)
C9 C8 C7' C1' -81.0(5)
C7 C8 C7' C1' 160.2(4)
C9 C8 C7' C8' 42.5(5)
C7 C8 C7' C8' -76.3(5)
C9 C14 C8' C9' -85.4(6)
C13 C14 C8' C9' 93.2(7)
C9 C14 C8' C7' 28.7(6)
C13 C14 C8' C7' -152.7(6)
C1' C7' C8' C14 79.7(6)
C8 C7' C8' C14 -43.2(5)
C1' C7' C8' C9' -164.7(5)
C8 C7' C8' C9' 72.4(5)
C14 C8' C9' C10' -107.3(6)
C7' C8' C9' C10' 143.0(5)
C14 C8' C9' C14' 70.7(6)
C7' C8' C9' C14' -38.9(7)
C14' C9' C10' C11' -1.2(8)
C8' C9' C10' C11' 176.8(5)
C9' C10' C11' O11' 176.7(5)
C9' C10' C11' C12' -0.1(8)
O11' C11' C12' O12' 4.2(7)
C10' C11' C12' O12' -178.6(5)
O11' C11' C12' C13' -175.9(5)
C10' C11' C12' C13' 1.3(8)
O12' C12' C13' C14' 178.7(5)
C11' C12' C13' C14' -1.3(8)
C10' C9' C14' C13' 1.2(8)
C8' C9' C14' C13' -176.8(5)
C10' C9' C14' C7 -177.0(5)
C8' C9' C14' C7 5.0(8)
C12' C13' C14' C9' 0.0(8)
C12' C13' C14' C7 178.3(5)
C1 C7 C14' C9' 115.5(6)
C8 C7 C14' C9' -8.1(7)
C1 C7 C14' C13' -62.7(7)
C8 C7 C14' C13' 173.7(5)
C2 C3 O3 C15 12.6(8)
C4 C3 O3 C15 -165.0(5)
C5 C4 O4 C16 -4.1(8)
C3 C4 O4 C16 175.2(5)
C10 C11 O11 C17 -25.6(8)
C12 C11 O11 C17 152.9(5)
C13 C12 O12 C18 -0.6(8)
C11 C12 O12 C18 -179.5(5)
C2' C3' O3' C15' 1.5(9)
C4' C3' O3' C15' -179.8(5)
C5' C4' O4' C16' 12.5(9)
C3' C4' O4' C16' -167.3(5)
C10' C11' O11' C17' 2.0(8)
C12' C11' O11' C17' 178.9(5)
C13' C12' O12' C18' -1.5(8)
C11' C12' O12' C18' 178.4(5)
